data_7129784
loop_
_publ_author_name
'Zhou, He-Ye'
'Chen, Chuan-Feng'

_publ_section_title
;
 Adsorptive separation of picoline isomers by adaptive calix[3]acridan
 crystals
;
_journal_name_full 'Chemical Communications'
_journal_paper_doi 10.1039/D2CC00943A
_journal_year 2022
_chemical_formula_moiety 'C51 H51 N3, 2(C6 H7 N)'
_chemical_formula_sum 'C63 H65 N5'
_chemical_formula_weight 892.20
_space_group_crystal_system triclinic
_space_group_IT_number 2
_space_group_name_Hall '-P 1'
_space_group_name_H-M_alt 'P -1'
_atom_sites_solution_hydrogens geom
_audit_creation_date 2021-07-27
_audit_creation_method
;
Olex2 1.2
(compiled 2018.05.29 svn.r3508 for OlexSys, GUI svn.r5506)
;
_audit_update_record
;
2021-09-04 deposited with the CCDC.	2022-03-08 downloaded from the CCDC.
;
_cell_angle_alpha 73.661(2)
_cell_angle_beta 82.2150(10)
_cell_angle_gamma 84.642(2)
_cell_formula_units_Z 2
_cell_length_a 9.27290(10)
_cell_length_b 13.6876(3)
_cell_length_c 20.4931(4)
_cell_measurement_reflns_used 26680
_cell_measurement_temperature 169.99(10)
_cell_measurement_theta_max 75.0750
_cell_measurement_theta_min 3.3480
_cell_volume 2468.83(8)
_computing_cell_refinement 'CrysAlisPro 1.171.40.67a (Rigaku OD, 2019)'
_computing_data_collection 'CrysAlisPro 1.171.40.67a (Rigaku OD, 2019)'
_computing_data_reduction 'CrysAlisPro 1.171.40.67a (Rigaku OD, 2019)'
_computing_molecular_graphics 'Olex2 (Dolomanov et al., 2009)'
_computing_publication_material 'Olex2 (Dolomanov et al., 2009)'
_computing_structure_refinement 'ShelXL (Sheldrick, 2015)'
_computing_structure_solution 'SHELXT 2018/2 (Sheldrick, 2018)'
_diffrn_ambient_environment N~2~
_diffrn_ambient_temperature 169.99(10)
_diffrn_detector 'Hybrid Pixel Array Detector'
_diffrn_detector_area_resol_mean 10.0000
_diffrn_detector_type HyPix
_diffrn_measured_fraction_theta_full 0.994
_diffrn_measured_fraction_theta_max 0.952
_diffrn_measurement_details
;
List of Runs (angles in degrees, time in seconds):

  # Type    Start    End  Width  t~exp~   \w     \q     \k     \f   Frames
#--------------------------------------------------------------------------
  1  \w    -63.00  23.00   0.50    0.05    --  -47.57  84.00 164.00  172
  2  \w    -23.00  11.00   0.50    0.05    --   47.57 -84.00  44.00   68
  3  \w     14.00  51.00   0.50    0.05    --   47.57 -84.00  44.00   74
  4  \w    -76.00 -50.00   0.50    0.05    --  -99.00  84.00 164.00   52
  5  \w   -168.00 -91.00   0.50    0.05    --  -99.00 -84.00  44.00  154
  6  \w     86.00 163.00   0.50    0.05    --  103.25  84.00 164.00  154
  7  \w   -117.00 -86.00   0.50    0.05    --  -47.57-125.00 -60.00   62
  8  \w    -39.00  20.00   0.50    0.05    --  -47.57  38.00 -30.00  118
  9  \w    -22.00  11.00   0.50    0.05    --  -47.57  19.00 120.00   66
 10  \w    -19.00   6.00   0.50    0.05    --  -47.57  19.00-120.00   50
 11  \w   -115.00 -79.00   0.50    0.05    --  -47.57-125.00 120.00   72
 12  \w   -104.00 -77.00   0.50    0.05    --  -47.57-125.00 150.00   54
 13  \w    -22.00  10.00   0.50    0.05    --  -47.57  19.00  90.00   64
 14  \w    -26.00  16.00   0.50    0.05    --   47.57 -19.00 120.00   84
 15  \w    -68.00 -43.00   0.50    0.05    --  -99.00  61.00   0.00   50
 16  \w    -66.00 -40.00   0.50    0.05    --  -99.00  61.00-180.00   52
 17  \w    -68.00 -30.00   0.50    0.05    --  -99.00  61.00 -90.00   76
 18  \w   -109.00 -26.00   0.50    0.05    --  -99.00 118.00 -44.74  166
 19  \w   -159.00 -82.00   0.50    0.05    --  -99.00 -62.00 -98.93  154
 20  \w   -112.00 -60.00   0.50    0.05    --  -99.00 125.00 120.00  104
 21  \w    -78.00 -43.00   0.50    0.05    --  -99.00  77.00  90.00   70
 22  \w   -167.00 -86.00   0.50    0.05    --  -99.00 -45.00 -90.00  162
 23  \w   -102.00 -28.00   0.50    0.05    --  -99.00 125.00 -90.00  148
 24  \w    -62.00 -27.00   0.50    0.05    --  -99.00 125.00-180.00   70
 25  \w   -142.00 -90.00   0.50    0.05    --  -99.00 -94.00 150.00  104
 26  \w   -112.00 -67.00   0.50    0.05    --  -99.00 125.00-180.00   90
 27  \w   -112.00 -86.00   0.50    0.05    --  -99.00 125.00-150.00   52
 28  \w    -95.00 -27.00   0.50    0.05    --  -99.00 125.00  90.00  136
 29  \w   -122.00 -32.00   0.50    0.05    --  -99.00 140.00  45.09  180
 30  \w     32.00 106.00   0.50    0.05    --  103.25 -94.00-150.00  148
 31  \w     64.00  90.00   0.50    0.05    --  103.25 -94.00   0.00   52
 32  \w     32.00 104.00   0.50    0.05    --  103.25-125.00  60.00  144
 33  \w    138.00 164.00   0.50    0.05    --  103.25  15.00 120.00   52
 34  \w     90.00 135.00   0.50    0.05    --  103.25  15.00 120.00   90
 35  \w     88.00 168.00   0.50    0.05    --  103.25  61.00 -60.00  160
 36  \w     37.00  76.00   0.50    0.05    --  103.25 -94.00-180.00   78
 37  \w     47.00 106.00   0.50    0.05    --  103.25 -94.00 -90.00  118
 38  \w     94.00 120.00   0.50    0.05    --  103.25  15.00  90.00   52
 39  \w     41.00  81.00   0.50    0.05    --  103.25 -84.00  44.00   80
;
_diffrn_measurement_device 'four-circle diffractometer'
_diffrn_measurement_device_type 'XtaLAB Synergy R, HyPix'
_diffrn_measurement_method '\w scans'
_diffrn_orient_matrix_type 'CrysAlisPro convention (1999,Acta A55,543-557)'
_diffrn_orient_matrix_UB_11 -0.1585621000
_diffrn_orient_matrix_UB_12 0.0171118000
_diffrn_orient_matrix_UB_13 -0.0173355000
_diffrn_orient_matrix_UB_21 -0.0484672000
_diffrn_orient_matrix_UB_22 0.0299286000
_diffrn_orient_matrix_UB_23 0.0670581000
_diffrn_orient_matrix_UB_31 0.0268581000
_diffrn_orient_matrix_UB_32 0.1123144000
_diffrn_orient_matrix_UB_33 -0.0376930000
_diffrn_radiation_monochromator mirror
_diffrn_radiation_probe x-ray
_diffrn_radiation_type CuK\a
_diffrn_radiation_wavelength 1.54184
_diffrn_reflns_av_R_equivalents 0.0160
_diffrn_reflns_av_unetI/netI 0.0138
_diffrn_reflns_Laue_measured_fraction_full 0.994
_diffrn_reflns_Laue_measured_fraction_max 0.952
_diffrn_reflns_limit_h_max 11
_diffrn_reflns_limit_h_min -11
_diffrn_reflns_limit_k_max 16
_diffrn_reflns_limit_k_min -15
_diffrn_reflns_limit_l_max 25
_diffrn_reflns_limit_l_min -25
_diffrn_reflns_number 32982
_diffrn_reflns_point_group_measured_fraction_full 0.994
_diffrn_reflns_point_group_measured_fraction_max 0.952
_diffrn_reflns_theta_full 67.684
_diffrn_reflns_theta_max 75.299
_diffrn_reflns_theta_min 2.261
_diffrn_source 'Rotating-anode X-ray tube'
_diffrn_source_type 'PhotonJet R (Cu) X-ray Source'
_exptl_absorpt_coefficient_mu 0.532
_exptl_absorpt_correction_T_max 1.00000
_exptl_absorpt_correction_T_min 0.92583
_exptl_absorpt_correction_type multi-scan
_exptl_absorpt_process_details
;
CrysAlisPro 1.171.40.67a (Rigaku Oxford Diffraction, 2019)
Empirical absorption correction using spherical harmonics,
 implemented in SCALE3 ABSPACK scaling algorithm.
;
_exptl_crystal_colour 'translucent light colourless'
_exptl_crystal_density_diffrn 1.200
_exptl_crystal_description cube
_exptl_crystal_F_000 956
_exptl_crystal_size_max 0.4
_exptl_crystal_size_mid 0.3
_exptl_crystal_size_min 0.2
_refine_diff_density_max 0.651
_refine_diff_density_min -0.387
_refine_diff_density_rms 0.045
_refine_ls_extinction_method none
_refine_ls_goodness_of_fit_ref 1.029
_refine_ls_hydrogen_treatment constr
_refine_ls_matrix_type full
_refine_ls_number_parameters 624
_refine_ls_number_reflns 9747
_refine_ls_number_restraints 0
_refine_ls_restrained_S_all 1.029
_refine_ls_R_factor_all 0.0504
_refine_ls_R_factor_gt 0.0489
_refine_ls_shift/su_max 0.001
_refine_ls_shift/su_mean 0.000
_refine_ls_structure_factor_coef Fsqd
_refine_ls_weighting_details 'w=1/[\s^2^(Fo^2^)+(0.0678P)^2^+1.1012P] where P=(Fo^2^+2Fc^2^)/3'
_refine_ls_weighting_scheme calc
_refine_ls_wR_factor_gt 0.1291
_refine_ls_wR_factor_ref 0.1305
_reflns_Friedel_coverage 0.000
_reflns_number_gt 9300
_reflns_number_total 9747
_reflns_threshold_expression 'I > 2\s(I)'
_cod_data_source_file d2cc00943a2.cif
_cod_data_source_block tx6081a
_cod_database_code 7129784
_shelx_shelxl_version_number 2018/3
_chemical_oxdiff_formula CHN
_shelx_space_group_comment
;
The symmetry employed for this shelxl refinement is uniquely defined
by the following loop, which should always be used as a source of
symmetry information in preference to the above space-group names.
They are only intended as comments.
;
_reflns_odcompleteness_completeness 99.49
_reflns_odcompleteness_iscentric 1
_reflns_odcompleteness_theta 66.97
_olex2_refinement_description
;
1. Fixed Uiso
 At 1.2 times of:
  All C(H) groups, All C(H,H) groups
 At 1.5 times of:
  All C(H,H,H) groups
2.a Secondary CH2 refined with riding coordinates:
 C13(H13A,H13B), C23(H23A,H23B), C5(H5A,H5B)
2.b Aromatic/amide H refined with riding coordinates:
 C11(H11), C15(H15), C37(H37), C38(H38), C21(H21), C7(H7), C2(H2), C42(H42),
 C25(H25), C47(H47), C41(H41), C46(H46), C39(H39), C33(H33), C30(H30), C3(H3),
 C29(H29), C40(H40), C57(H57), C60(H60), C64(H64), C58(H58), C59(H59), C65(H65),
  C67(H67), C66(H66)
2.c Idealised Me refined as rotating group:
 C48(H48A,H48B,H48C), C36(H36A,H36B,H36C), C54(H54A,H54B,H54C), C53(H53A,H53B,
 H53C), C50(H50A,H50B,H50C), C51(H51A,H51B,H51C), C49(H49A,H49B,H49C), C34(H34A,
 H34B,H34C), C35(H35A,H35B,H35C), C61(H61A,H61B,H61C), C68(H68A,H68B,H68C)
;
_olex2_submission_special_instructions 'No special instructions were received'
_oxdiff_exptl_absorpt_empirical_details
;
Empirical correction (ABSPACK) includes:
- Absorption correction using spherical harmonics
- Frame scaling
;
_oxdiff_exptl_absorpt_empirical_full_max 1.359
_oxdiff_exptl_absorpt_empirical_full_min 0.776

loop_
_space_group_symop_operation_xyz
'x, y, z'
'-x, -y, -z'

loop_
_atom_site_label
_atom_site_type_symbol
_atom_site_fract_x
_atom_site_fract_y
_atom_site_fract_z
_atom_site_U_iso_or_equiv
_atom_site_adp_type
_atom_site_occupancy
_atom_site_site_symmetry_order
_atom_site_calc_flag
_atom_site_refinement_flags_posn
_atom_site_refinement_flags_adp
_atom_site_refinement_flags_occupancy
_atom_site_disorder_assembly
_atom_site_disorder_group
N18 N 0.96427(11) 0.84975(9) 0.08061(6) 0.0269(2) Uani 1 1 d . . . . .
N44 N 0.42409(13) 0.38084(8) 0.43674(5) 0.0285(2) Uani 1 1 d . . . . .
N32 N 0.25460(13) 1.07841(9) 0.41212(6) 0.0302(2) Uani 1 1 d . . . . .
C14 C 0.80649(14) 0.55403(10) 0.14643(6) 0.0259(3) Uani 1 1 d . . . . .
N55 N 0.65506(16) 0.53400(11) -0.10623(7) 0.0442(3) Uani 1 1 d . . . . .
C11 C 0.51963(14) 0.46352(9) 0.25000(6) 0.0255(3) Uani 1 1 d . . . . .
H11 H 0.475328 0.498441 0.211291 0.031 Uiso 1 1 calc R . . . .
C15 C 0.71274(14) 0.64126(10) 0.13016(7) 0.0261(3) Uani 1 1 d . . . . .
H15 H 0.613134 0.633358 0.134068 0.031 Uiso 1 1 calc R . . . .
C16 C 0.76202(13) 0.73929(10) 0.10841(6) 0.0241(3) Uani 1 1 d . . . . .
C20 C 0.72053(14) 0.92290(10) 0.10352(6) 0.0249(3) Uani 1 1 d . . . . .
C8 C 0.24867(14) 0.51681(10) 0.38960(6) 0.0268(3) Uani 1 1 d . . . . .
C37 C 0.95424(14) 0.56735(10) 0.14037(7) 0.0279(3) Uani 1 1 d . . . . .
H37 H 1.019023 0.510529 0.150640 0.033 Uiso 1 1 calc R . . . .
C19 C 0.87285(14) 0.92937(10) 0.09715(6) 0.0253(3) Uani 1 1 d . . . . .
C17 C 0.91321(13) 0.75088(10) 0.10274(6) 0.0245(3) Uani 1 1 d . . . . .
C38 C 1.00748(14) 0.66434(10) 0.11917(7) 0.0278(3) Uani 1 1 d . . . . .
H38 H 1.107143 0.671529 0.115928 0.033 Uiso 1 1 calc R . . . .
C12 C 0.66415(14) 0.42701(9) 0.24162(7) 0.0260(3) Uani 1 1 d . . . . .
C21 C 0.63125(14) 1.00130(10) 0.12089(7) 0.0285(3) Uani 1 1 d . . . . .
H21 H 0.530756 0.996326 0.126311 0.034 Uiso 1 1 calc R . . . .
C7 C 0.14697(15) 0.59442(11) 0.39897(7) 0.0292(3) Uani 1 1 d . . . . .
H7 H 0.104792 0.635755 0.361253 0.035 Uiso 1 1 calc R . . . .
C10 C 0.43872(14) 0.44996(10) 0.31383(6) 0.0251(3) Uani 1 1 d . . . . .
C6 C 0.10564(15) 0.61273(11) 0.46278(7) 0.0293(3) Uani 1 1 d . . . . .
C1 C 0.18393(14) 0.98626(10) 0.42906(7) 0.0272(3) Uani 1 1 d . . . . .
C43 C 0.50570(14) 0.39566(9) 0.37215(6) 0.0254(3) Uani 1 1 d . . . . .
C31 C 0.33557(15) 1.10563(10) 0.34700(7) 0.0285(3) Uani 1 1 d . . . . .
C2 C 0.16919(15) 0.92157(11) 0.49536(7) 0.0301(3) Uani 1 1 d . . . . .
H2 H 0.203170 0.940103 0.530603 0.036 Uiso 1 1 calc R . . . .
C42 C 0.65028(15) 0.35780(10) 0.36428(7) 0.0290(3) Uani 1 1 d . . . . .
H42 H 0.694722 0.321551 0.402668 0.035 Uiso 1 1 calc R . . . .
C26 C 0.28282(15) 1.08123(10) 0.29256(7) 0.0284(3) Uani 1 1 d . . . . .
C4 C 0.05423(14) 0.79898(11) 0.45734(7) 0.0291(3) Uani 1 1 d . . . . .
C45 C 0.31834(14) 0.45800(10) 0.44605(6) 0.0262(3) Uani 1 1 d . . . . .
C28 C 0.12842(14) 0.95885(11) 0.37641(7) 0.0281(3) Uani 1 1 d . . . . .
C13 C 0.74701(15) 0.44843(10) 0.17066(7) 0.0298(3) Uani 1 1 d . . . . .
H13A H 0.682775 0.441902 0.138678 0.036 Uiso 1 1 calc R . . . .
H13B H 0.827415 0.397732 0.170620 0.036 Uiso 1 1 calc R . . . .
C52 C 0.66180(14) 0.83462(10) 0.08501(7) 0.0276(3) Uani 1 1 d . . . . .
C25 C 0.36674(15) 1.10223(10) 0.22929(7) 0.0299(3) Uani 1 1 d . . . . .
H25 H 0.333184 1.084792 0.193533 0.036 Uiso 1 1 calc R . . . .
C47 C 0.17313(16) 0.55210(11) 0.51765(7) 0.0314(3) Uani 1 1 d . . . . .
H47 H 0.146335 0.562016 0.560832 0.038 Uiso 1 1 calc R . . . .
C41 C 0.72834(15) 0.37368(10) 0.29980(7) 0.0292(3) Uani 1 1 d . . . . .
H41 H 0.824721 0.348336 0.295492 0.035 Uiso 1 1 calc R . . . .
C46 C 0.27962(16) 0.47700(11) 0.50984(7) 0.0303(3) Uani 1 1 d . . . . .
H46 H 0.325654 0.438962 0.547293 0.036 Uiso 1 1 calc R . . . .
C22 C 0.68613(15) 1.08728(10) 0.13055(7) 0.0299(3) Uani 1 1 d . . . . .
C39 C 0.92874(15) 1.01455(11) 0.10684(7) 0.0309(3) Uani 1 1 d . . . . .
H39 H 1.029137 1.019393 0.102541 0.037 Uiso 1 1 calc R . . . .
C33 C 0.06646(14) 0.86532(11) 0.39162(7) 0.0294(3) Uani 1 1 d . . . . .
H33 H 0.031927 0.846319 0.356689 0.035 Uiso 1 1 calc R . . . .
C30 C 0.46701(17) 1.15260(11) 0.33547(8) 0.0343(3) Uani 1 1 d . . . . .
H30 H 0.501455 1.170011 0.371031 0.041 Uiso 1 1 calc R . . . .
C3 C 0.10420(15) 0.82990(11) 0.50892(7) 0.0306(3) Uani 1 1 d . . . . .
H3 H 0.093707 0.788055 0.553530 0.037 Uiso 1 1 calc R . . . .
C24 C 0.49906(16) 1.14831(10) 0.21718(7) 0.0312(3) Uani 1 1 d . . . . .
C29 C 0.54717(17) 1.17368(11) 0.27118(8) 0.0359(3) Uani 1 1 d . . . . .
H29 H 0.634586 1.205342 0.264265 0.043 Uiso 1 1 calc R . . . .
C9 C 0.27837(14) 0.48592(11) 0.32270(7) 0.0287(3) Uani 1 1 d . . . . .
C23 C 0.58468(17) 1.17325(10) 0.14675(8) 0.0351(3) Uani 1 1 d . . . . .
H23A H 0.642145 1.231052 0.142028 0.042 Uiso 1 1 calc R . . . .
H23B H 0.516203 1.194115 0.112863 0.042 Uiso 1 1 calc R . . . .
C48 C 0.48368(17) 0.31314(11) 0.49662(7) 0.0330(3) Uani 1 1 d . . . . .
H48A H 0.535691 0.255526 0.484582 0.049 Uiso 1 1 calc GR . . . .
H48B H 0.405642 0.290042 0.532037 0.049 Uiso 1 1 calc GR . . . .
H48C H 0.549005 0.349192 0.512755 0.049 Uiso 1 1 calc GR . . . .
C40 C 0.83599(16) 1.09250(11) 0.12289(7) 0.0326(3) Uani 1 1 d . . . . .
H40 H 0.875471 1.149180 0.128574 0.039 Uiso 1 1 calc R . . . .
N62 N 0.22286(18) 0.19978(13) 0.68557(10) 0.0586(4) Uani 1 1 d . . . . .
C5 C -0.00924(15) 0.69623(11) 0.47093(8) 0.0337(3) Uani 1 1 d . . . . .
H5A H -0.080924 0.701550 0.439562 0.040 Uiso 1 1 calc R . . . .
H5B H -0.058920 0.677676 0.517114 0.040 Uiso 1 1 calc R . . . .
C27 C 0.13442(15) 1.03574(11) 0.30616(7) 0.0325(3) Uani 1 1 d . . . . .
C36 C 0.29886(17) 1.11300(11) 0.46689(8) 0.0352(3) Uani 1 1 d . . . . .
H36A H 0.220898 1.105798 0.503559 0.053 Uiso 1 1 calc GR . . . .
H36B H 0.321420 1.183354 0.449816 0.053 Uiso 1 1 calc GR . . . .
H36C H 0.383509 1.072711 0.483460 0.053 Uiso 1 1 calc GR . . . .
C54 C 0.50300(15) 0.81760(11) 0.11562(10) 0.0412(4) Uani 1 1 d . . . . .
H54A H 0.469652 0.761827 0.103021 0.062 Uiso 1 1 calc GR . . . .
H54B H 0.443389 0.878267 0.098424 0.062 Uiso 1 1 calc GR . . . .
H54C H 0.496455 0.802049 0.164580 0.062 Uiso 1 1 calc GR . . . .
C53 C 0.67027(18) 0.86125(12) 0.00618(8) 0.0391(3) Uani 1 1 d . . . . .
H53A H 0.769617 0.871369 -0.013430 0.059 Uiso 1 1 calc GR . . . .
H53B H 0.611317 0.922557 -0.010243 0.059 Uiso 1 1 calc GR . . . .
H53C H 0.635140 0.806369 -0.006741 0.059 Uiso 1 1 calc GR . . . .
C50 C 0.18467(16) 0.39488(13) 0.32944(8) 0.0385(3) Uani 1 1 d . . . . .
H50A H 0.209437 0.339532 0.367617 0.058 Uiso 1 1 calc GR . . . .
H50B H 0.203213 0.373141 0.288286 0.058 Uiso 1 1 calc GR . . . .
H50C H 0.083291 0.415558 0.336577 0.058 Uiso 1 1 calc GR . . . .
C51 C 1.12090(14) 0.86082(12) 0.06839(8) 0.0349(3) Uani 1 1 d . . . . .
H51A H 1.140382 0.928385 0.040398 0.052 Uiso 1 1 calc GR . . . .
H51B H 1.166493 0.811813 0.045397 0.052 Uiso 1 1 calc GR . . . .
H51C H 1.159186 0.849566 0.111311 0.052 Uiso 1 1 calc GR . . . .
C56 C 0.70315(17) 0.48538(12) -0.04626(7) 0.0388(3) Uani 1 1 d . . . . .
C49 C 0.23797(17) 0.57291(13) 0.26122(7) 0.0399(4) Uani 1 1 d . . . . .
H49A H 0.136210 0.592761 0.268081 0.060 Uiso 1 1 calc GR . . . .
H49B H 0.257596 0.550374 0.220395 0.060 Uiso 1 1 calc GR . . . .
H49C H 0.294766 0.630113 0.256643 0.060 Uiso 1 1 calc GR . . . .
C34 C 0.10864(19) 0.98737(14) 0.25043(8) 0.0444(4) Uani 1 1 d . . . . .
H34A H 0.114297 1.038044 0.207045 0.067 Uiso 1 1 calc GR . . . .
H34B H 0.013818 0.960295 0.260652 0.067 Uiso 1 1 calc GR . . . .
H34C H 0.181584 0.933335 0.248543 0.067 Uiso 1 1 calc GR . . . .
C57 C 0.79900(19) 0.52794(14) -0.01731(8) 0.0443(4) Uani 1 1 d . . . . .
H57 H 0.832104 0.491693 0.024068 0.053 Uiso 1 1 calc R . . . .
C60 C 0.7022(2) 0.62646(14) -0.13746(8) 0.0507(5) Uani 1 1 d . . . . .
H60 H 0.669862 0.660706 -0.179388 0.061 Uiso 1 1 calc R . . . .
C35 C 0.01486(18) 1.12234(14) 0.30874(9) 0.0462(4) Uani 1 1 d . . . . .
H35A H 0.031254 1.154464 0.342912 0.069 Uiso 1 1 calc GR . . . .
H35B H -0.079263 1.094195 0.319995 0.069 Uiso 1 1 calc GR . . . .
H35C H 0.018659 1.171896 0.264893 0.069 Uiso 1 1 calc GR . . . .
C63 C 0.28742(18) 0.27993(13) 0.68855(8) 0.0415(4) Uani 1 1 d . . . . .
C64 C 0.4397(2) 0.28625(14) 0.67917(9) 0.0471(4) Uani 1 1 d . . . . .
H64 H 0.482621 0.343434 0.682028 0.057 Uiso 1 1 calc R . . . .
C58 C 0.8451(2) 0.62386(15) -0.04988(10) 0.0525(4) Uani 1 1 d . . . . .
H58 H 0.908184 0.653963 -0.030696 0.063 Uiso 1 1 calc R . . . .
C59 C 0.7956(2) 0.67436(14) -0.11165(10) 0.0549(5) Uani 1 1 d . . . . .
H59 H 0.824661 0.739315 -0.135288 0.066 Uiso 1 1 calc R . . . .
C61 C 0.6459(2) 0.38232(15) -0.01088(11) 0.0607(5) Uani 1 1 d . . . . .
H61A H 0.561117 0.389686 0.020309 0.091 Uiso 1 1 calc GR . . . .
H61B H 0.719564 0.339494 0.013969 0.091 Uiso 1 1 calc GR . . . .
H61C H 0.620289 0.351935 -0.044322 0.091 Uiso 1 1 calc GR . . . .
C65 C 0.5223(2) 0.2038(2) 0.66554(11) 0.0685(6) Uani 1 1 d . . . . .
H65 H 0.623370 0.204949 0.659032 0.082 Uiso 1 1 calc R . . . .
C68 C 0.1906(2) 0.36620(19) 0.70121(11) 0.0643(6) Uani 1 1 d . . . . .
H68A H 0.134950 0.394263 0.663276 0.096 Uiso 1 1 calc GR . . . .
H68B H 0.248241 0.417758 0.706292 0.096 Uiso 1 1 calc GR . . . .
H68C H 0.125613 0.342680 0.742281 0.096 Uiso 1 1 calc GR . . . .
C67 C 0.3123(3) 0.12462(19) 0.67125(16) 0.0826(7) Uani 1 1 d . . . . .
H67 H 0.268511 0.068263 0.667600 0.099 Uiso 1 1 calc R . . . .
C66 C 0.4585(4) 0.1212(2) 0.66150(15) 0.0868(8) Uani 1 1 d . . . . .
H66 H 0.513076 0.064996 0.652449 0.104 Uiso 1 1 calc R . . . .

loop_
_atom_site_aniso_label
_atom_site_aniso_U_11
_atom_site_aniso_U_22
_atom_site_aniso_U_33
_atom_site_aniso_U_23
_atom_site_aniso_U_13
_atom_site_aniso_U_12
N18 0.0187(5) 0.0291(6) 0.0311(6) -0.0053(4) -0.0011(4) -0.0030(4)
N44 0.0357(6) 0.0270(6) 0.0215(5) -0.0019(4) -0.0059(4) -0.0063(5)
N32 0.0347(6) 0.0288(6) 0.0311(6) -0.0143(5) -0.0058(5) -0.0007(5)
C14 0.0280(6) 0.0259(6) 0.0229(6) -0.0080(5) 0.0011(5) 0.0005(5)
N55 0.0474(8) 0.0526(8) 0.0337(7) -0.0186(6) -0.0075(6) 0.0173(6)
C11 0.0303(6) 0.0223(6) 0.0237(6) -0.0050(5) -0.0046(5) -0.0018(5)
C15 0.0212(6) 0.0284(7) 0.0284(6) -0.0084(5) -0.0005(5) -0.0009(5)
C16 0.0210(6) 0.0256(6) 0.0252(6) -0.0069(5) -0.0022(5) 0.0000(5)
C20 0.0232(6) 0.0235(6) 0.0260(6) -0.0028(5) -0.0043(5) -0.0023(5)
C8 0.0277(6) 0.0310(7) 0.0215(6) -0.0059(5) -0.0008(5) -0.0083(5)
C37 0.0265(6) 0.0289(7) 0.0255(6) -0.0064(5) -0.0007(5) 0.0063(5)
C19 0.0240(6) 0.0274(6) 0.0223(6) -0.0025(5) -0.0036(5) -0.0031(5)
C17 0.0216(6) 0.0288(6) 0.0219(6) -0.0057(5) -0.0008(5) -0.0014(5)
C38 0.0198(6) 0.0340(7) 0.0274(6) -0.0069(5) -0.0007(5) 0.0012(5)
C12 0.0303(6) 0.0189(6) 0.0295(6) -0.0076(5) -0.0020(5) -0.0038(5)
C21 0.0244(6) 0.0258(6) 0.0328(7) -0.0042(5) -0.0017(5) -0.0023(5)
C7 0.0289(7) 0.0326(7) 0.0249(6) -0.0058(5) -0.0005(5) -0.0067(5)
C10 0.0279(6) 0.0237(6) 0.0240(6) -0.0057(5) -0.0046(5) -0.0035(5)
C6 0.0290(6) 0.0313(7) 0.0288(6) -0.0098(5) 0.0042(5) -0.0137(5)
C1 0.0256(6) 0.0287(6) 0.0302(7) -0.0133(5) -0.0046(5) 0.0030(5)
C43 0.0314(6) 0.0212(6) 0.0240(6) -0.0041(5) -0.0052(5) -0.0072(5)
C31 0.0329(7) 0.0204(6) 0.0336(7) -0.0106(5) -0.0050(5) 0.0037(5)
C2 0.0312(7) 0.0349(7) 0.0281(7) -0.0148(6) -0.0064(5) 0.0028(5)
C42 0.0335(7) 0.0230(6) 0.0306(7) -0.0038(5) -0.0110(5) -0.0034(5)
C26 0.0312(7) 0.0229(6) 0.0315(7) -0.0077(5) -0.0073(5) 0.0023(5)
C4 0.0229(6) 0.0347(7) 0.0316(7) -0.0148(6) 0.0028(5) -0.0018(5)
C45 0.0307(6) 0.0252(6) 0.0231(6) -0.0044(5) -0.0021(5) -0.0117(5)
C28 0.0239(6) 0.0347(7) 0.0274(6) -0.0116(5) -0.0038(5) 0.0004(5)
C13 0.0324(7) 0.0248(6) 0.0321(7) -0.0107(5) 0.0013(5) 0.0011(5)
C52 0.0210(6) 0.0249(6) 0.0373(7) -0.0073(5) -0.0075(5) -0.0006(5)
C25 0.0365(7) 0.0225(6) 0.0307(7) -0.0068(5) -0.0069(5) 0.0021(5)
C47 0.0382(7) 0.0344(7) 0.0245(6) -0.0114(5) 0.0034(5) -0.0165(6)
C41 0.0278(6) 0.0233(6) 0.0371(7) -0.0077(5) -0.0063(5) -0.0014(5)
C46 0.0395(7) 0.0308(7) 0.0215(6) -0.0041(5) -0.0042(5) -0.0144(6)
C22 0.0350(7) 0.0249(6) 0.0275(6) -0.0038(5) -0.0017(5) -0.0030(5)
C39 0.0266(6) 0.0348(7) 0.0318(7) -0.0074(6) -0.0053(5) -0.0075(5)
C33 0.0238(6) 0.0394(7) 0.0290(6) -0.0163(6) -0.0013(5) -0.0035(5)
C30 0.0412(8) 0.0251(7) 0.0417(8) -0.0162(6) -0.0062(6) -0.0037(6)
C3 0.0300(7) 0.0349(7) 0.0267(6) -0.0105(5) -0.0009(5) 0.0021(5)
C24 0.0375(7) 0.0173(6) 0.0369(7) -0.0063(5) -0.0019(6) 0.0013(5)
C29 0.0393(8) 0.0236(7) 0.0469(8) -0.0132(6) -0.0012(6) -0.0067(6)
C9 0.0270(6) 0.0381(7) 0.0213(6) -0.0085(5) -0.0034(5) -0.0013(5)
C23 0.0426(8) 0.0210(6) 0.0382(8) -0.0043(6) 0.0009(6) -0.0030(6)
C48 0.0423(8) 0.0290(7) 0.0257(6) 0.0006(5) -0.0093(6) -0.0097(6)
C40 0.0368(7) 0.0292(7) 0.0332(7) -0.0079(6) -0.0054(6) -0.0094(6)
N62 0.0516(9) 0.0480(9) 0.0774(11) -0.0119(8) -0.0141(8) -0.0154(7)
C5 0.0278(7) 0.0407(8) 0.0337(7) -0.0142(6) 0.0069(5) -0.0100(6)
C27 0.0306(7) 0.0389(8) 0.0287(7) -0.0084(6) -0.0075(5) -0.0021(6)
C36 0.0406(8) 0.0336(7) 0.0383(8) -0.0200(6) -0.0078(6) 0.0003(6)
C54 0.0211(6) 0.0278(7) 0.0763(11) -0.0168(7) -0.0069(7) -0.0003(5)
C53 0.0483(9) 0.0318(7) 0.0409(8) -0.0096(6) -0.0225(7) 0.0035(6)
C50 0.0311(7) 0.0577(10) 0.0346(7) -0.0241(7) -0.0012(6) -0.0108(7)
C51 0.0209(6) 0.0388(8) 0.0419(8) -0.0070(6) 0.0010(5) -0.0055(5)
C56 0.0419(8) 0.0437(8) 0.0284(7) -0.0136(6) 0.0034(6) 0.0112(6)
C49 0.0349(8) 0.0581(10) 0.0227(7) -0.0091(6) -0.0048(6) 0.0143(7)
C34 0.0466(9) 0.0608(10) 0.0287(7) -0.0103(7) -0.0085(6) -0.0179(8)
C57 0.0520(9) 0.0531(10) 0.0267(7) -0.0139(7) -0.0063(6) 0.0150(8)
C60 0.0655(11) 0.0501(10) 0.0306(8) -0.0105(7) -0.0077(7) 0.0281(9)
C35 0.0355(8) 0.0527(10) 0.0437(9) -0.0032(7) -0.0102(7) 0.0079(7)
C63 0.0437(9) 0.0459(9) 0.0358(8) -0.0084(7) -0.0126(7) -0.0043(7)
C64 0.0481(9) 0.0517(10) 0.0411(9) -0.0059(7) -0.0122(7) -0.0106(8)
C58 0.0552(11) 0.0547(11) 0.0547(11) -0.0296(9) -0.0063(8) 0.0067(8)
C59 0.0705(12) 0.0352(9) 0.0514(10) -0.0104(8) 0.0069(9) 0.0116(8)
C61 0.0656(12) 0.0527(11) 0.0551(11) -0.0124(9) 0.0157(9) 0.0003(9)
C65 0.0523(11) 0.0928(17) 0.0496(11) -0.0067(11) -0.0130(9) 0.0219(11)
C68 0.0644(13) 0.0823(15) 0.0532(11) -0.0327(11) -0.0131(9) 0.0148(11)
C67 0.0847(18) 0.0545(13) 0.103(2) -0.0078(13) -0.0222(15) 0.0001(12)
C66 0.111(2) 0.0579(14) 0.0898(18) -0.0247(13) -0.0279(16) 0.0425(14)

loop_
_atom_type_symbol
_atom_type_description
_atom_type_scat_dispersion_real
_atom_type_scat_dispersion_imag
_atom_type_scat_source
C C 0.0181 0.0091 'International Tables Vol C Tables 4.2.6.8 and 6.1.1.4'
H H 0.0000 0.0000 'International Tables Vol C Tables 4.2.6.8 and 6.1.1.4'
N N 0.0311 0.0180 'International Tables Vol C Tables 4.2.6.8 and 6.1.1.4'

loop_
_geom_angle_atom_site_label_1
_geom_angle_atom_site_label_2
_geom_angle_atom_site_label_3
_geom_angle
_geom_angle_site_symmetry_1
_geom_angle_site_symmetry_3
_geom_angle_publ_flag
C19 N18 C51 118.68(11) . . ?
C17 N18 C19 117.87(10) . . ?
C17 N18 C51 118.52(11) . . ?
C43 N44 C45 117.45(10) . . ?
C43 N44 C48 119.53(12) . . ?
C45 N44 C48 118.59(11) . . ?
C1 N32 C36 118.77(12) . . ?
C31 N32 C1 116.08(11) . . ?
C31 N32 C36 118.78(12) . . ?
C15 C14 C13 120.78(12) . . ?
C37 C14 C15 117.75(12) . . ?
C37 C14 C13 121.47(12) . . ?
C60 N55 C56 117.32(16) . . ?
C10 C11 C12 122.73(12) . . ?
C16 C15 C14 122.79(12) . . ?
C15 C16 C17 118.39(11) . . ?
C15 C16 C52 123.12(11) . . ?
C17 C16 C52 118.32(11) . . ?
C19 C20 C52 118.21(11) . . ?
C21 C20 C19 118.46(12) . . ?
C21 C20 C52 123.12(11) . . ?
C7 C8 C45 118.54(12) . . ?
C7 C8 C9 123.01(12) . . ?
C45 C8 C9 118.20(12) . . ?
C14 C37 C38 121.07(12) . . ?
N18 C19 C20 118.96(11) . . ?
C39 C19 N18 121.81(12) . . ?
C39 C19 C20 119.24(12) . . ?
N18 C17 C16 118.85(11) . . ?
C38 C17 N18 121.93(11) . . ?
C38 C17 C16 119.23(12) . . ?
C37 C38 C17 120.77(12) . . ?
C11 C12 C13 119.67(12) . . ?
C41 C12 C11 118.04(12) . . ?
C41 C12 C13 122.28(12) . . ?
C20 C21 C22 122.78(12) . . ?
C8 C7 C6 122.59(13) . . ?
C11 C10 C43 118.35(12) . . ?
C11 C10 C9 122.62(11) . . ?
C43 C10 C9 118.92(11) . . ?
C7 C6 C5 120.72(13) . . ?
C47 C6 C7 117.55(13) . . ?
C47 C6 C5 121.72(12) . . ?
C2 C1 N32 122.39(12) . . ?
C2 C1 C28 119.44(13) . . ?
C28 C1 N32 118.17(12) . . ?
N44 C43 C10 118.63(12) . . ?
C42 C43 N44 121.97(12) . . ?
C42 C43 C10 119.40(12) . . ?
C26 C31 N32 118.28(12) . . ?
C30 C31 N32 122.28(13) . . ?
C30 C31 C26 119.41(13) . . ?
C3 C2 C1 120.25(12) . . ?
C41 C42 C43 120.72(12) . . ?
C31 C26 C27 117.81(12) . . ?
C25 C26 C31 118.48(13) . . ?
C25 C26 C27 123.70(12) . . ?
C33 C4 C5 120.42(12) . . ?
C3 C4 C33 117.75(13) . . ?
C3 C4 C5 121.81(13) . . ?
N44 C45 C8 119.00(11) . . ?
C46 C45 N44 121.79(12) . . ?
C46 C45 C8 119.20(13) . . ?
C1 C28 C27 117.83(12) . . ?
C33 C28 C1 118.69(12) . . ?
C33 C28 C27 123.43(12) . . ?
C12 C13 C14 112.91(11) . . ?
C16 C52 C54 112.14(11) . . ?
C16 C52 C53 107.52(11) . . ?
C20 C52 C16 108.53(10) . . ?
C20 C52 C54 111.65(11) . . ?
C20 C52 C53 107.93(11) . . ?
C54 C52 C53 108.89(12) . . ?
C26 C25 C24 122.72(13) . . ?
C6 C47 C46 121.59(12) . . ?
C42 C41 C12 120.76(12) . . ?
C47 C46 C45 120.43(13) . . ?
C21 C22 C23 121.12(13) . . ?
C40 C22 C21 117.56(13) . . ?
C40 C22 C23 121.29(13) . . ?
C40 C39 C19 120.70(12) . . ?
C28 C33 C4 122.33(12) . . ?
C29 C30 C31 120.48(13) . . ?
C2 C3 C4 121.45(13) . . ?
C25 C24 C23 121.04(13) . . ?
C29 C24 C25 117.74(13) . . ?
C29 C24 C23 121.19(13) . . ?
C24 C29 C30 121.15(14) . . ?
C8 C9 C50 107.99(11) . . ?
C8 C9 C49 112.06(12) . . ?
C10 C9 C8 108.09(10) . . ?
C10 C9 C50 108.33(11) . . ?
C10 C9 C49 111.67(11) . . ?
C49 C9 C50 108.57(12) . . ?
C24 C23 C22 115.57(11) . . ?
C22 C40 C39 121.24(13) . . ?
C63 N62 C67 115.19(19) . . ?
C4 C5 C6 112.72(11) . . ?
C26 C27 C28 106.70(11) . . ?
C26 C27 C34 112.10(12) . . ?
C26 C27 C35 108.42(12) . . ?
C28 C27 C34 112.11(12) . . ?
C28 C27 C35 108.72(12) . . ?
C34 C27 C35 108.68(13) . . ?
N55 C56 C57 122.04(16) . . ?
N55 C56 C61 116.60(17) . . ?
C57 C56 C61 121.35(16) . . ?
C58 C57 C56 119.81(16) . . ?
N55 C60 C59 124.11(16) . . ?
N62 C63 C64 123.25(17) . . ?
N62 C63 C68 116.30(17) . . ?
C64 C63 C68 120.44(17) . . ?
C65 C64 C63 116.87(19) . . ?
C57 C58 C59 118.34(18) . . ?
C60 C59 C58 118.36(18) . . ?
C66 C65 C64 121.0(2) . . ?
N62 C67 C66 127.2(3) . . ?
C67 C66 C65 116.5(2) . . ?

loop_
_geom_bond_atom_site_label_1
_geom_bond_atom_site_label_2
_geom_bond_distance
_geom_bond_site_symmetry_2
_geom_bond_publ_flag
N18 C19 1.4067(17) . ?
N18 C17 1.4063(17) . ?
N18 C51 1.4548(16) . ?
N44 C43 1.4043(17) . ?
N44 C45 1.4081(18) . ?
N44 C48 1.4555(17) . ?
N32 C1 1.4096(18) . ?
N32 C31 1.4087(18) . ?
N32 C36 1.4535(17) . ?
C14 C15 1.3975(18) . ?
C14 C37 1.3833(19) . ?
C14 C13 1.5201(18) . ?
N55 C56 1.336(2) . ?
N55 C60 1.332(3) . ?
C11 C12 1.3914(19) . ?
C11 C10 1.3900(18) . ?
C15 C16 1.3895(18) . ?
C16 C17 1.4110(17) . ?
C16 C52 1.5292(17) . ?
C20 C19 1.4096(17) . ?
C20 C21 1.3903(18) . ?
C20 C52 1.5289(18) . ?
C8 C7 1.390(2) . ?
C8 C45 1.4090(18) . ?
C8 C9 1.5285(18) . ?
C37 C38 1.3910(19) . ?
C19 C39 1.3921(19) . ?
C17 C38 1.3938(18) . ?
C12 C13 1.5135(18) . ?
C12 C41 1.3893(19) . ?
C21 C22 1.3976(19) . ?
C7 C6 1.3966(19) . ?
C10 C43 1.4076(18) . ?
C10 C9 1.5253(18) . ?
C6 C47 1.383(2) . ?
C6 C5 1.517(2) . ?
C1 C2 1.394(2) . ?
C1 C28 1.4086(18) . ?
C43 C42 1.397(2) . ?
C31 C26 1.4084(19) . ?
C31 C30 1.392(2) . ?
C2 C3 1.384(2) . ?
C42 C41 1.388(2) . ?
C26 C25 1.388(2) . ?
C26 C27 1.5223(19) . ?
C4 C33 1.393(2) . ?
C4 C3 1.3901(19) . ?
C4 C5 1.5139(19) . ?
C45 C46 1.3971(19) . ?
C28 C33 1.3894(19) . ?
C28 C27 1.5233(19) . ?
C52 C54 1.5322(19) . ?
C52 C53 1.545(2) . ?
C25 C24 1.392(2) . ?
C47 C46 1.385(2) . ?
C22 C23 1.5193(19) . ?
C22 C40 1.383(2) . ?
C39 C40 1.391(2) . ?
C30 C29 1.390(2) . ?
C24 C29 1.387(2) . ?
C24 C23 1.514(2) . ?
C9 C50 1.549(2) . ?
C9 C49 1.5318(19) . ?
N62 C63 1.317(2) . ?
N62 C67 1.333(3) . ?
C27 C34 1.526(2) . ?
C27 C35 1.553(2) . ?
C56 C57 1.384(3) . ?
C56 C61 1.503(3) . ?
C57 C58 1.373(3) . ?
C60 C59 1.373(3) . ?
C63 C64 1.407(2) . ?
C63 C68 1.476(3) . ?
C64 C65 1.377(3) . ?
C58 C59 1.377(3) . ?
C65 C66 1.350(4) . ?
C67 C66 1.342(4) . ?
